data_4319088
loop_
_publ_author_name
'J. Jon A. Cooney'
'Michael D. Carducci'
'Anne E. McElhaney'
'Hugh D. Selby'
'John H. Enemark'

_publ_contact_author_address
;
     University of Arizona
     Department of Chemistry
     1306 E. University
     Tucson, AZ 85721-0041
     USA
;
_publ_contact_author_email jenemark@u.arizona.edu
_publ_contact_author_fax 520-621-8407
_publ_contact_author_name 'John H. Enemark'
_publ_contact_author_phone 520-621-2245
_publ_section_title
;
 New Oxovanadium Bis(1,2-dithiolate) Compounds That Mimic the
 Hydrogen-Bonding Interactions at the Active Sites of Mononuclear
 Molybdenum Enzymes
;
_journal_name_full 'Inorganic Chemistry'
_journal_page_first 7086
_journal_page_last 7093
_journal_paper_doi 10.1021/ic025856e
_journal_volume 41
_journal_year 2002
_chemical_formula_moiety 'C12 H8 O S4 V, 2(C6 H16 N)'
_chemical_formula_sum 'C24 H40 N2 O S4 V'
_chemical_formula_weight 551.76
_chemical_name_common 'bis-triethyl ammonium salt of oxovanadium(IV) bis-benzenedithiolate'
_chemical_name_systematic
; 
 ? 
;
_space_group_IT_number 43
_symmetry_cell_setting orthorhombic
_symmetry_Int_Tables_number 43
_symmetry_space_group_name_Hall 'F 2 -2d'
_symmetry_space_group_name_H-M 'F d d 2'
_atom_sites_solution_hydrogens geom
_atom_sites_solution_primary direct
_atom_sites_solution_secondary difmap
_audit_creation_method SHELXL-97
_cell_angle_alpha 90.00
_cell_angle_beta 90.00
_cell_angle_gamma 90.00
_cell_formula_units_Z 8
_cell_length_a 26.3233(19)
_cell_length_b 26.9947(19)
_cell_length_c 7.9574(6)
_cell_measurement_reflns_used 3601
_cell_measurement_temperature 173(2)
_cell_measurement_theta_max 21.588
_cell_measurement_theta_min 2.7785
_cell_volume 5654.4(7)
_computing_cell_refinement 'Bruker SMART'
_computing_data_collection 'Bruker SMART'
_computing_data_reduction 'Bruker SHELXTL'
_computing_molecular_graphics 'Bruker SHELXTL'
_computing_publication_material 'Bruker SHELXTL'
_computing_structure_refinement 'SHELXL-97 (Sheldrick, 1997)'
_computing_structure_solution 'SHELXS-97 (Sheldrick, 1990)'
_diffrn_ambient_temperature 173(2)
_diffrn_measured_fraction_theta_full 0.962
_diffrn_measured_fraction_theta_max 0.962
_diffrn_measurement_device_type 'CCD area detector'
_diffrn_measurement_method 'phi and omega scans'
_diffrn_measurement_specimen_support 'glass fiber'
_diffrn_radiation_monochromator graphite
_diffrn_radiation_source 'fine-focus sealed tube'
_diffrn_radiation_type MoK\a
_diffrn_radiation_wavelength 0.71073
_diffrn_reflns_av_R_equivalents 0.0771
_diffrn_reflns_av_sigmaI/netI 0.1067
_diffrn_reflns_limit_h_max 32
_diffrn_reflns_limit_h_min -32
_diffrn_reflns_limit_k_max 34
_diffrn_reflns_limit_k_min -32
_diffrn_reflns_limit_l_max 10
_diffrn_reflns_limit_l_min -10
_diffrn_reflns_number 14548
_diffrn_reflns_theta_full 27.32
_diffrn_reflns_theta_max 27.32
_diffrn_reflns_theta_min 2.16
_diffrn_standards_decay_% -.03
_diffrn_standards_interval_count 3636
_diffrn_standards_number 47
_exptl_absorpt_coefficient_mu 0.665
_exptl_absorpt_correction_T_max 0.9761
_exptl_absorpt_correction_T_min 0.8752
_exptl_absorpt_correction_type integration
_exptl_absorpt_process_details 'XPREP (Bruker, 1997)'
_exptl_crystal_colour brown
_exptl_crystal_density_diffrn 1.296
_exptl_crystal_density_method 'not measured'
_exptl_crystal_description rod
_exptl_crystal_F_000 2344
_exptl_crystal_size_max .3
_exptl_crystal_size_mid .06
_exptl_crystal_size_min .06
_refine_diff_density_max 0.277
_refine_diff_density_min -0.263
_refine_diff_density_rms 0.059
_refine_ls_abs_structure_details 'Flack H D (1983), Acta Cryst. A39, 876-881'
_refine_ls_abs_structure_Flack -0.06(4)
_refine_ls_extinction_method none
_refine_ls_goodness_of_fit_ref 0.864
_refine_ls_hydrogen_treatment mixed
_refine_ls_matrix_type full
_refine_ls_number_parameters 150
_refine_ls_number_reflns 2989
_refine_ls_number_restraints 1
_refine_ls_restrained_S_all 0.864
_refine_ls_R_factor_all 0.1073
_refine_ls_R_factor_gt 0.0466
_refine_ls_shift/su_max 0.001
_refine_ls_shift/su_mean 0.000
_refine_ls_structure_factor_coef Fsqd
_refine_ls_weighting_details 'calc w=1/[\s^2^(Fo^2^)+(0.0479P)^2^+0.0000P] where P=(Fo^2^+2Fc^2^)/3'
_refine_ls_weighting_scheme calc
_refine_ls_wR_factor_gt 0.0977
_refine_ls_wR_factor_ref 0.1117
_reflns_number_gt 1564
_reflns_number_total 2989
_reflns_threshold_expression I>2sigma(I)
_cod_data_source_file ic025856e-3_s1_1.cif
_cod_data_source_block '[HNEt3]2[VO(bdt)2]'
_cod_depositor_comments
;
The following automatic conversions were performed:

'_symmetry_cell_setting' value 'Orthorhombic' changed to
'orthorhombic' according to the built-in table from CIF Core
dictionary named 'cif_core.dic' version 2.4.1 from 2010-06-29.

Automatic conversion script
Id: cif_fix_values 1646 2011-03-28 12:23:43Z adriana 
;
_cod_database_code 4319088

loop_
_symmetry_equiv_pos_as_xyz
'x, y, z'
'-x, -y, z'
'x+1/4, -y+1/4, z+1/4'
'-x+1/4, y+1/4, z+1/4'
'x, y+1/2, z+1/2'
'-x, -y+1/2, z+1/2'
'x+1/4, -y+3/4, z+3/4'
'-x+1/4, y+3/4, z+3/4'
'x+1/2, y, z+1/2'
'-x+1/2, -y, z+1/2'
'x+3/4, -y+1/4, z+3/4'
'-x+3/4, y+1/4, z+3/4'
'x+1/2, y+1/2, z'
'-x+1/2, -y+1/2, z'
'x+3/4, -y+3/4, z+1/4'
'-x+3/4, y+3/4, z+1/4'

loop_
_atom_site_label
_atom_site_type_symbol
_atom_site_fract_x
_atom_site_fract_y
_atom_site_fract_z
_atom_site_U_iso_or_equiv
_atom_site_adp_type
_atom_site_occupancy
_atom_site_symmetry_multiplicity
_atom_site_calc_flag
_atom_site_refinement_flags
_atom_site_disorder_assembly
_atom_site_disorder_group
V1 V 0.2500 0.2500 0.02383(14) 0.0458(3) Uani 1 2 d S . .
O1 O 0.2500 0.2500 -0.1822(5) 0.0499(12) Uani 1 2 d S . .
S1 S 0.18390(5) 0.19277(5) 0.07823(15) 0.0525(4) Uani 1 1 d . . .
S2 S 0.19616(5) 0.30860(5) 0.14871(18) 0.0535(4) Uani 1 1 d . . .
C1 C 0.13068(17) 0.22961(19) 0.1250(6) 0.0466(13) Uani 1 1 d . . .
C2 C 0.13637(17) 0.28023(18) 0.1588(6) 0.0503(13) Uani 1 1 d . . .
C3 C 0.0936(2) 0.3076(2) 0.2085(7) 0.0655(16) Uani 1 1 d . . .
H3A H 0.0971 0.3417 0.2358 0.079 Uiso 1 1 calc R . .
C4 C 0.0463(2) 0.2852(3) 0.2179(8) 0.082(2) Uani 1 1 d . . .
H4A H 0.0175 0.3041 0.2504 0.098 Uiso 1 1 calc R . .
C5 C 0.0409(2) 0.2359(3) 0.1807(9) 0.0838(19) Uani 1 1 d . . .
H5A H 0.0083 0.2209 0.1859 0.101 Uiso 1 1 calc R . .
C6 C 0.0825(2) 0.2081(2) 0.1358(7) 0.0668(16) Uani 1 1 d . . .
H6A H 0.0784 0.1739 0.1118 0.080 Uiso 1 1 calc R . .
N1 N 0.16392(15) 0.20723(15) -0.3527(5) 0.0505(11) Uani 1 1 d . . .
C7 C 0.1445(2) 0.2559(2) -0.4140(7) 0.0655(17) Uani 1 1 d . . .
H7A H 0.1740 0.2762 -0.4495 0.079 Uiso 1 1 calc R . .
H7B H 0.1234 0.2498 -0.5149 0.079 Uiso 1 1 calc R . .
C8 C 0.1144(2) 0.2850(2) -0.2940(8) 0.093(2) Uani 1 1 d . . .
H8A H 0.1030 0.3157 -0.3479 0.140 Uiso 1 1 calc R . .
H8B H 0.1353 0.2930 -0.1958 0.140 Uiso 1 1 calc R . .
H8C H 0.0848 0.2657 -0.2583 0.140 Uiso 1 1 calc R . .
C9 C 0.12176(19) 0.1720(2) -0.3010(6) 0.0643(15) Uani 1 1 d . . .
H9A H 0.1370 0.1403 -0.2643 0.077 Uiso 1 1 calc R . .
H9B H 0.1034 0.1863 -0.2039 0.077 Uiso 1 1 calc R . .
C10 C 0.08451(19) 0.1618(2) -0.4391(8) 0.088(2) Uani 1 1 d . . .
H10A H 0.0583 0.1390 -0.3984 0.132 Uiso 1 1 calc R . .
H10B H 0.1023 0.1469 -0.5348 0.132 Uiso 1 1 calc R . .
H10C H 0.0686 0.1929 -0.4744 0.132 Uiso 1 1 calc R . .
C11 C 0.1998(2) 0.1851(2) -0.4751(8) 0.0713(17) Uani 1 1 d . . .
H11A H 0.2236 0.2111 -0.5144 0.086 Uiso 1 1 calc R . .
H11B H 0.1805 0.1731 -0.5738 0.086 Uiso 1 1 calc R . .
C12 C 0.2298(2) 0.1429(2) -0.4028(8) 0.0842(19) Uani 1 1 d . . .
H12A H 0.2530 0.1299 -0.4883 0.126 Uiso 1 1 calc R . .
H12B H 0.2065 0.1166 -0.3668 0.126 Uiso 1 1 calc R . .
H12C H 0.2494 0.1546 -0.3060 0.126 Uiso 1 1 calc R . .
H1A H 0.1801(15) 0.2132(14) -0.246(6) 0.042(13) Uiso 1 1 d . . .

loop_
_atom_site_aniso_label
_atom_site_aniso_U_11
_atom_site_aniso_U_22
_atom_site_aniso_U_33
_atom_site_aniso_U_23
_atom_site_aniso_U_13
_atom_site_aniso_U_12
V1 0.0451(7) 0.0542(7) 0.0380(7) 0.000 0.000 -0.0025(6)
O1 0.053(3) 0.065(3) 0.032(3) 0.000 0.000 -0.007(2)
S1 0.0521(8) 0.0543(9) 0.0512(8) -0.0038(7) 0.0026(6) -0.0050(7)
S2 0.0502(8) 0.0516(8) 0.0586(8) -0.0017(7) 0.0029(7) 0.0005(6)
C1 0.043(3) 0.061(3) 0.036(3) 0.001(2) 0.002(2) -0.008(2)
C2 0.045(3) 0.055(3) 0.051(3) 0.003(3) 0.007(3) 0.007(3)
C3 0.061(4) 0.075(4) 0.061(4) 0.018(3) 0.005(3) 0.017(3)
C4 0.052(4) 0.098(5) 0.095(5) 0.032(4) 0.014(3) 0.031(4)
C5 0.045(4) 0.101(5) 0.105(5) 0.028(5) 0.008(4) 0.001(4)
C6 0.059(4) 0.079(4) 0.062(4) 0.007(3) 0.001(3) -0.013(3)
N1 0.055(3) 0.059(3) 0.038(3) 0.001(2) -0.008(2) 0.002(2)
C7 0.070(4) 0.061(4) 0.065(4) 0.006(3) -0.017(3) 0.011(3)
C8 0.103(5) 0.093(5) 0.083(5) -0.012(4) -0.011(4) 0.030(4)
C9 0.055(3) 0.083(4) 0.055(4) 0.004(3) -0.002(3) -0.005(3)
C10 0.065(4) 0.108(5) 0.091(5) 0.003(4) -0.018(4) -0.029(4)
C11 0.063(4) 0.094(5) 0.057(4) -0.008(4) 0.005(3) 0.005(3)
C12 0.083(4) 0.083(4) 0.087(5) -0.005(4) 0.004(4) 0.022(3)

loop_
_atom_type_symbol
_atom_type_description
_atom_type_scat_dispersion_real
_atom_type_scat_dispersion_imag
_atom_type_scat_source
C C 0.0033 0.0016 'International Tables Vol C Tables 4.2.6.8 and 6.1.1.4'
H H 0.0000 0.0000 'International Tables Vol C Tables 4.2.6.8 and 6.1.1.4'
N N 0.0061 0.0033 'International Tables Vol C Tables 4.2.6.8 and 6.1.1.4'
O O 0.0106 0.0060 'International Tables Vol C Tables 4.2.6.8 and 6.1.1.4'
S S 0.1246 0.1234 'International Tables Vol C Tables 4.2.6.8 and 6.1.1.4'
V V 0.3005 0.5294 'International Tables Vol C Tables 4.2.6.8 and 6.1.1.4'

loop_
_geom_angle_atom_site_label_1
_geom_angle_atom_site_label_2
_geom_angle_atom_site_label_3
_geom_angle
_geom_angle_site_symmetry_1
_geom_angle_site_symmetry_3
_geom_angle_publ_flag
O1 V1 S2 115.08(5) . . ?
O1 V1 S2 115.08(5) . 14 ?
S2 V1 S2 129.85(9) . 14 ?
O1 V1 S1 100.54(4) . 14 ?
S2 V1 S1 85.78(5) . 14 ?
S2 V1 S1 85.33(5) 14 14 ?
O1 V1 S1 100.54(4) . . ?
S2 V1 S1 85.33(5) . . ?
S2 V1 S1 85.78(5) 14 . ?
S1 V1 S1 158.92(8) 14 . ?
C1 S1 V1 104.79(17) . . ?
C2 S2 V1 105.52(17) . . ?
C6 C1 C2 119.3(5) . . ?
C6 C1 S1 120.1(4) . . ?
C2 C1 S1 120.5(3) . . ?
C1 C2 C3 118.8(4) . . ?
C1 C2 S2 120.9(4) . . ?
C3 C2 S2 120.2(4) . . ?
C4 C3 C2 120.4(6) . . ?
C4 C3 H3A 119.8 . . ?
C2 C3 H3A 119.8 . . ?
C5 C4 C3 120.3(6) . . ?
C5 C4 H4A 119.9 . . ?
C3 C4 H4A 119.9 . . ?
C4 C5 C6 120.3(6) . . ?
C4 C5 H5A 119.8 . . ?
C6 C5 H5A 119.8 . . ?
C5 C6 C1 120.8(6) . . ?
C5 C6 H6A 119.6 . . ?
C1 C6 H6A 119.6 . . ?
C11 N1 C7 111.0(4) . . ?
C11 N1 C9 113.0(4) . . ?
C7 N1 C9 113.0(4) . . ?
C11 N1 H1A 111(2) . . ?
C7 N1 H1A 107(2) . . ?
C9 N1 H1A 101(2) . . ?
C8 C7 N1 116.3(5) . . ?
C8 C7 H7A 108.2 . . ?
N1 C7 H7A 108.2 . . ?
C8 C7 H7B 108.2 . . ?
N1 C7 H7B 108.2 . . ?
H7A C7 H7B 107.4 . . ?
C7 C8 H8A 109.5 . . ?
C7 C8 H8B 109.5 . . ?
H8A C8 H8B 109.5 . . ?
C7 C8 H8C 109.5 . . ?
H8A C8 H8C 109.5 . . ?
H8B C8 H8C 109.5 . . ?
C10 C9 N1 113.3(4) . . ?
C10 C9 H9A 108.9 . . ?
N1 C9 H9A 108.9 . . ?
C10 C9 H9B 108.9 . . ?
N1 C9 H9B 108.9 . . ?
H9A C9 H9B 107.7 . . ?
C9 C10 H10A 109.5 . . ?
C9 C10 H10B 109.5 . . ?
H10A C10 H10B 109.5 . . ?
C9 C10 H10C 109.5 . . ?
H10A C10 H10C 109.5 . . ?
H10B C10 H10C 109.5 . . ?
N1 C11 C12 112.9(5) . . ?
N1 C11 H11A 109.0 . . ?
C12 C11 H11A 109.0 . . ?
N1 C11 H11B 109.0 . . ?
C12 C11 H11B 109.0 . . ?
H11A C11 H11B 107.8 . . ?
C11 C12 H12A 109.5 . . ?
C11 C12 H12B 109.5 . . ?
H12A C12 H12B 109.5 . . ?
C11 C12 H12C 109.5 . . ?
H12A C12 H12C 109.5 . . ?
H12B C12 H12C 109.5 . . ?

loop_
_geom_bond_atom_site_label_1
_geom_bond_atom_site_label_2
_geom_bond_distance
_geom_bond_site_symmetry_2
_geom_bond_publ_flag
V1 O1 1.639(4) . ?
V1 S2 2.3448(14) . ?
V1 S2 2.3448(14) 14 ?
V1 S1 2.3668(13) 14 ?
V1 S1 2.3668(13) . ?
S1 C1 1.758(5) . ?
S2 C2 1.752(5) . ?
C1 C6 1.398(6) . ?
C1 C2 1.401(6) . ?
C2 C3 1.403(6) . ?
C3 C4 1.386(7) . ?
C3 H3A 0.9500 . ?
C4 C5 1.370(8) . ?
C4 H4A 0.9500 . ?
C5 C6 1.373(7) . ?
C5 H5A 0.9500 . ?
C6 H6A 0.9500 . ?
N1 C11 1.483(6) . ?
N1 C7 1.491(6) . ?
N1 C9 1.518(6) . ?
N1 H1A 0.96(4) . ?
C7 C8 1.469(7) . ?
C7 H7A 0.9900 . ?
C7 H7B 0.9900 . ?
C8 H8A 0.9800 . ?
C8 H8B 0.9800 . ?
C8 H8C 0.9800 . ?
C9 C10 1.498(7) . ?
C9 H9A 0.9900 . ?
C9 H9B 0.9900 . ?
C10 H10A 0.9800 . ?
C10 H10B 0.9800 . ?
C10 H10C 0.9800 . ?
C11 C12 1.501(7) . ?
C11 H11A 0.9900 . ?
C11 H11B 0.9900 . ?
C12 H12A 0.9800 . ?
C12 H12B 0.9800 . ?
C12 H12C 0.9800 . ?

loop_
_geom_hbond_atom_site_label_D
_geom_hbond_atom_site_label_H
_geom_hbond_atom_site_label_A
_geom_hbond_distance_DH
_geom_hbond_distance_HA
_geom_hbond_distance_DA
_geom_hbond_angle_DHA
_geom_hbond_site_symmetry_A
N1 H1A O1 0.96(4) 2.15(4) 2.882(5) 131(3) .
N1 H1A S1 0.96(4) 2.64(5) 3.491(5) 148(3) .

loop_
_geom_torsion_atom_site_label_1
_geom_torsion_atom_site_label_2
_geom_torsion_atom_site_label_3
_geom_torsion_atom_site_label_4
_geom_torsion
_geom_torsion_site_symmetry_1
_geom_torsion_site_symmetry_2
_geom_torsion_site_symmetry_3
_geom_torsion_site_symmetry_4
_geom_torsion_publ_flag
O1 V1 S1 C1 -100.00(16) . . . . ?
S2 V1 S1 C1 14.66(17) . . . . ?
S2 V1 S1 C1 145.26(16) 14 . . . ?
S1 V1 S1 C1 80.00(16) 14 . . . ?
O1 V1 S2 C2 85.55(19) . . . . ?
S2 V1 S2 C2 -94.45(19) 14 . . . ?
S1 V1 S2 C2 -174.78(19) 14 . . . ?
S1 V1 S2 C2 -13.91(19) . . . . ?
V1 S1 C1 C6 169.1(4) . . . . ?
V1 S1 C1 C2 -13.6(4) . . . . ?
C6 C1 C2 C3 2.3(7) . . . . ?
S1 C1 C2 C3 -175.1(4) . . . . ?
C6 C1 C2 S2 179.4(4) . . . . ?
S1 C1 C2 S2 2.1(6) . . . . ?
V1 S2 C2 C1 10.8(4) . . . . ?
V1 S2 C2 C3 -172.1(4) . . . . ?
C1 C2 C3 C4 -2.3(8) . . . . ?
S2 C2 C3 C4 -179.5(4) . . . . ?
C2 C3 C4 C5 0.8(9) . . . . ?
C3 C4 C5 C6 0.9(10) . . . . ?
C4 C5 C6 C1 -0.9(10) . . . . ?
C2 C1 C6 C5 -0.7(8) . . . . ?
S1 C1 C6 C5 176.6(5) . . . . ?
C11 N1 C7 C8 -171.5(5) . . . . ?
C9 N1 C7 C8 60.3(6) . . . . ?
C11 N1 C9 C10 -69.7(6) . . . . ?
C7 N1 C9 C10 57.3(6) . . . . ?
C7 N1 C11 C12 166.1(5) . . . . ?
C9 N1 C11 C12 -65.8(6) . . . . ?
